data_2239765
loop_
_publ_author_name
'Mitchell, Lauren A.'
'Dinser, Jordan A.'
'Holliday, Bradley J.'

_publ_section_title
;
 (<i>E</i>)-4-[7-(2,3-Dihydrothieno[3,4-<i>b</i>][1,4]dioxin-5-yl)-2,1,3-benzothiadiazol-4-yl]-2-[(neopentylimino)methyl]phenol
;
_journal_coeditor_code LH5710
_journal_issue 8
_journal_name_full 'Acta Crystallographica Section E'
_journal_page_first o848
_journal_page_last o849
_journal_paper_doi 10.1107/S1600536814014883
_journal_volume 70
_journal_year 2014
_chemical_formula_iupac 'C24 H23 N3 O3 S2'
_chemical_formula_moiety 'C24 H23 N3 O3 S2'
_chemical_formula_sum 'C24 H23 N3 O3 S2'
_chemical_formula_weight 465.57
_chemical_name_systematic
(<i>E</i>)-4-[7-(2,3-Dihydrothieno[3,4-<i>b</i>][1,4]dioxin-5-yl)-2,1,3-benzothiadiazol-4-yl]-2-[(neopentylimino)methyl]phenol
_space_group_IT_number 2
_symmetry_cell_setting triclinic
_symmetry_space_group_name_Hall '-P 1'
_symmetry_space_group_name_H-M 'P -1'
_atom_sites_solution_hydrogens geom
_atom_sites_solution_primary direct
_atom_sites_solution_secondary difmap
_audit_creation_method SHELXL-97
_cell_angle_alpha 96.882(13)
_cell_angle_beta 93.221(11)
_cell_angle_gamma 96.065(8)
_cell_formula_units_Z 2
_cell_length_a 8.040(5)
_cell_length_b 11.071(8)
_cell_length_c 12.650(9)
_cell_measurement_reflns_used 1661
_cell_measurement_temperature 153(2)
_cell_measurement_theta_max 31.8522
_cell_measurement_theta_min 2.3136
_cell_volume 1108.9(13)
_computing_cell_refinement '<i>CrystalClear</i> (Rigaku, 2008)'
_computing_data_collection '<i>CrystalClear</i> (Rigaku, 2008)'
_computing_data_reduction '<i>CrystalClear</i> (Rigaku, 2008)'
_computing_molecular_graphics
;
<i>ORTEP-3</i> for Windows (Farrugia, 2012),
<i>POV-RAY</i> (Cason, 2004) and
<i>Mercury</i> (Macrae <i>et al.</i>, 2008)
;
_computing_publication_material
;
<i>SHELXL97</i> (Sheldrick, 2008) and <i>publCIF</i> (Westrip,
2010)
;
_computing_structure_refinement
;
<i>SHELXL97</i> (Sheldrick, 2008) within <i>WinGX</i> (Farrugia,
2012)
;
_computing_structure_solution '<i>SIR97</i> (Altomare  <i>et al.</i>, 1999)'
_diffrn_ambient_temperature 153(2)
_diffrn_detector_area_resol_mean 13.6612
_diffrn_measured_fraction_theta_full 0.999
_diffrn_measured_fraction_theta_max 0.999
_diffrn_measurement_device
;
Rigaku Mercury2
;
_diffrn_measurement_method '\w scans'
_diffrn_radiation_monochromator graphite
_diffrn_radiation_source 'fine-focus sealed tube'
_diffrn_radiation_type MoK\a
_diffrn_radiation_wavelength 0.71075
_diffrn_reflns_av_R_equivalents 0.0998
_diffrn_reflns_av_sigmaI/netI 0.0777
_diffrn_reflns_limit_h_max 9
_diffrn_reflns_limit_h_min -9
_diffrn_reflns_limit_k_max 13
_diffrn_reflns_limit_k_min -13
_diffrn_reflns_limit_l_max 15
_diffrn_reflns_limit_l_min -15
_diffrn_reflns_number 16304
_diffrn_reflns_theta_full 25.00
_diffrn_reflns_theta_max 25.00
_diffrn_reflns_theta_min 2.62
_exptl_absorpt_coefficient_mu 0.272
_exptl_absorpt_correction_T_max 1.0000
_exptl_absorpt_correction_T_min 0.8300
_exptl_absorpt_correction_type multi-scan
_exptl_absorpt_process_details
;
(ABSCOR; Higashi, 2001)
;
_exptl_crystal_colour orange
_exptl_crystal_density_diffrn 1.394
_exptl_crystal_density_method 'not measured'
_exptl_crystal_description Prism
_exptl_crystal_F_000 488
_exptl_crystal_size_max .150
_exptl_crystal_size_mid .073
_exptl_crystal_size_min .054
_refine_diff_density_max 0.260
_refine_diff_density_min -0.299
_refine_ls_extinction_method none
_refine_ls_goodness_of_fit_ref 1.004
_refine_ls_hydrogen_treatment mixed
_refine_ls_matrix_type full
_refine_ls_number_parameters 297
_refine_ls_number_reflns 3899
_refine_ls_number_restraints 0
_refine_ls_restrained_S_all 1.004
_refine_ls_R_factor_all 0.0995
_refine_ls_R_factor_gt 0.0612
_refine_ls_shift/su_max 0.000
_refine_ls_shift/su_mean 0.000
_refine_ls_structure_factor_coef Fsqd
_refine_ls_weighting_details 'calc w=1/[\s^2^(Fo^2^)+(0.0903P)^2^] where P=(Fo^2^+2Fc^2^)/3'
_refine_ls_weighting_scheme calc
_refine_ls_wR_factor_gt 0.1430
_refine_ls_wR_factor_ref 0.1680
_reflns_number_gt 2670
_reflns_number_total 3899
_reflns_threshold_expression I>2\s(I)
_cod_data_source_file lh5710sup1.cif
_cod_data_source_block I
_cod_original_cell_volume 1109.0(13)
_cod_database_code 2239765
_cod_database_fobs_code 2239765

loop_
_symmetry_equiv_pos_as_xyz
'x, y, z'
'-x, -y, -z'

loop_
_atom_site_type_symbol
_atom_site_label
_atom_site_fract_x
_atom_site_fract_y
_atom_site_fract_z
_atom_site_U_iso_or_equiv
_atom_site_adp_type
_atom_site_calc_flag
_atom_site_refinement_flags
_atom_site_occupancy
_atom_site_symmetry_multiplicity
S S1 0.50615(13) 0.46796(9) 0.86018(8) 0.0338(3) Uani d . 1 1
S S2 0.60437(14) 0.82607(9) 0.72634(8) 0.0357(3) Uani d . 1 1
O O1 0.3551(3) 0.1211(2) 0.8028(2) 0.0355(7) Uani d . 1 1
O O3 1.2110(3) 0.8933(2) 0.2468(2) 0.0313(6) Uani d . 1 1
N N3 1.1173(4) 0.7203(3) 0.0944(2) 0.0275(7) Uani d . 1 1
N N2 0.7150(4) 0.8099(3) 0.6241(2) 0.0282(7) Uani d . 1 1
N N1 0.5568(4) 0.6858(3) 0.7444(2) 0.0300(8) Uani d . 1 1
C C13 0.9076(4) 0.7017(3) 0.4432(3) 0.0238(8) Uani d . 1 1
C C12 0.6283(4) 0.6169(3) 0.6687(3) 0.0234(8) Uani d . 1 1
C C17 1.0179(4) 0.7185(3) 0.2689(3) 0.0234(8) Uani d . 1 1
C C10 0.8047(4) 0.6320(3) 0.5124(3) 0.0232(8) Uani d . 1 1
C C6 0.5350(4) 0.4111(3) 0.7290(3) 0.0244(8) Uani d . 1 1
C C11 0.7204(4) 0.6888(3) 0.5992(3) 0.0233(8) Uani d . 1 1
C C4 0.4350(5) 0.0899(3) 0.6203(3) 0.0283(9) Uani d . 1 1
H H4A 0.5343 0.0541 0.6424 0.034 Uiso calc R 1 1
H H4B 0.3957 0.0503 0.5495 0.034 Uiso calc R 1 1
C C18 0.9175(4) 0.6575(3) 0.3365(3) 0.0266(8) Uani d . 1 1
H H18 0.8544 0.5840 0.3091 0.032 Uiso calc R 1 1
C C1 0.4257(5) 0.3276(3) 0.8895(3) 0.0316(9) Uani d . 1 1
H H1 0.3921 0.3126 0.9563 0.038 Uiso calc R 1 1
C C16 1.1143(4) 0.8288(3) 0.3098(3) 0.0246(8) Uani d . 1 1
C C7 0.6171(4) 0.4855(3) 0.6544(3) 0.0222(8) Uani d . 1 1
C C3 0.3020(5) 0.0654(3) 0.6958(3) 0.0321(9) Uani d . 1 1
H H3A 0.2005 0.0975 0.6721 0.039 Uiso calc R 1 1
H H3B 0.2766 -0.0223 0.6953 0.039 Uiso calc R 1 1
C C2 0.4171(4) 0.2411(3) 0.8038(3) 0.0267(8) Uani d . 1 1
C C9 0.7834(4) 0.5067(3) 0.5003(3) 0.0271(9) Uani d . 1 1
H H9 0.8317 0.4658 0.4434 0.033 Uiso calc R 1 1
C C15 1.1051(4) 0.8750(3) 0.4161(3) 0.0269(9) Uani d . 1 1
H H15 1.1670 0.9490 0.4434 0.032 Uiso calc R 1 1
C C20 1.1119(5) 0.6696(3) -0.0180(3) 0.0324(9) Uani d . 1 1
H H20A 1.0131 0.6106 -0.0349 0.039 Uiso calc R 1 1
H H20B 1.2096 0.6267 -0.0301 0.039 Uiso calc R 1 1
C C8 0.6936(4) 0.4353(3) 0.5676(3) 0.0263(8) Uani d . 1 1
H H8 0.6856 0.3505 0.5529 0.032 Uiso calc R 1 1
C C5 0.4799(4) 0.2883(3) 0.7122(3) 0.0223(8) Uani d . 1 1
C C14 1.0056(4) 0.8128(3) 0.4820(3) 0.0248(8) Uani d . 1 1
H H14 1.0033 0.8448 0.5532 0.030 Uiso calc R 1 1
C C19 1.0201(5) 0.6693(3) 0.1565(3) 0.0269(9) Uani d . 1 1
O O2 0.4793(3) 0.2186(2) 0.61587(19) 0.0285(6) Uani d . 1 1
C C22 1.1032(6) 0.7054(4) -0.2067(3) 0.0497(12) Uani d . 1 1
H H22A 1.2023 0.6651 -0.2161 0.075 Uiso calc R 1 1
H H22B 1.0984 0.7654 -0.2554 0.075 Uiso calc R 1 1
H H22C 1.0059 0.6461 -0.2206 0.075 Uiso calc R 1 1
C C21 1.1078(5) 0.7685(4) -0.0920(3) 0.0395(10) Uani d . 1 1
C C23 1.2670(7) 0.8590(4) -0.0682(4) 0.0610(15) Uani d . 1 1
H H23A 1.3636 0.8163 -0.0795 0.091 Uiso calc R 1 1
H H23B 1.2720 0.8963 0.0046 0.091 Uiso calc R 1 1
H H23C 1.2650 0.9213 -0.1149 0.091 Uiso calc R 1 1
C C24 0.9523(7) 0.8333(5) -0.0752(4) 0.0657(15) Uani d . 1 1
H H24A 0.9500 0.8964 -0.1209 0.099 Uiso calc R 1 1
H H24B 0.9544 0.8691 -0.0021 0.099 Uiso calc R 1 1
H H24C 0.8541 0.7754 -0.0919 0.099 Uiso calc R 1 1
H H19 0.946(4) 0.594(4) 0.131(3) 0.030(10) Uiso d . 1 1
H H16 1.202(7) 0.837(6) 0.180(5) 0.10(2) Uiso d . 1 1

loop_
_atom_site_aniso_label
_atom_site_aniso_U_11
_atom_site_aniso_U_22
_atom_site_aniso_U_33
_atom_site_aniso_U_12
_atom_site_aniso_U_13
_atom_site_aniso_U_23
S1 0.0488(6) 0.0254(6) 0.0260(6) -0.0024(5) 0.0096(5) 0.0012(4)
S2 0.0518(7) 0.0221(5) 0.0359(6) 0.0065(5) 0.0179(5) 0.0056(4)
O1 0.0512(17) 0.0247(15) 0.0291(15) -0.0056(13) 0.0027(13) 0.0064(12)
O3 0.0327(14) 0.0299(15) 0.0296(15) -0.0076(12) 0.0082(12) 0.0044(12)
N3 0.0350(17) 0.0238(17) 0.0247(17) 0.0027(14) 0.0082(14) 0.0045(14)
N2 0.0361(18) 0.0239(17) 0.0261(18) 0.0049(14) 0.0092(14) 0.0044(14)
N1 0.0374(18) 0.0250(17) 0.0292(18) 0.0056(14) 0.0108(15) 0.0044(14)
C13 0.0249(19) 0.0203(19) 0.027(2) 0.0017(15) 0.0036(16) 0.0043(16)
C12 0.0226(18) 0.023(2) 0.025(2) 0.0034(15) 0.0001(16) 0.0063(16)
C17 0.0268(19) 0.0218(19) 0.0216(19) 0.0042(15) 0.0018(16) 0.0014(15)
C10 0.0228(18) 0.023(2) 0.024(2) 0.0024(15) 0.0042(15) 0.0050(16)
C6 0.0288(19) 0.023(2) 0.023(2) 0.0062(16) 0.0048(16) 0.0049(15)
C11 0.0264(19) 0.0202(19) 0.0238(19) 0.0038(15) 0.0017(16) 0.0042(15)
C4 0.033(2) 0.0195(19) 0.031(2) -0.0030(16) -0.0007(17) 0.0024(16)
C18 0.0257(19) 0.021(2) 0.033(2) 0.0017(16) 0.0057(17) 0.0041(16)
C1 0.041(2) 0.032(2) 0.022(2) 0.0002(18) 0.0082(17) 0.0071(17)
C16 0.0185(17) 0.028(2) 0.029(2) 0.0018(15) 0.0062(15) 0.0071(16)
C7 0.0220(18) 0.0224(19) 0.0229(19) 0.0021(15) 0.0028(15) 0.0056(15)
C3 0.036(2) 0.025(2) 0.035(2) -0.0021(17) 0.0007(18) 0.0065(17)
C2 0.031(2) 0.024(2) 0.026(2) -0.0004(16) 0.0069(16) 0.0071(16)
C9 0.033(2) 0.026(2) 0.023(2) 0.0038(17) 0.0101(16) 0.0018(16)
C15 0.0237(19) 0.023(2) 0.032(2) -0.0043(16) 0.0007(16) 0.0013(16)
C20 0.042(2) 0.028(2) 0.028(2) 0.0037(18) 0.0107(18) 0.0045(17)
C8 0.031(2) 0.0170(19) 0.032(2) 0.0043(16) 0.0066(17) 0.0046(16)
C5 0.0263(18) 0.0205(19) 0.0192(19) 0.0022(15) 0.0007(15) 0.0003(15)
C14 0.0256(19) 0.024(2) 0.024(2) -0.0002(16) 0.0008(16) 0.0037(16)
C19 0.035(2) 0.021(2) 0.025(2) 0.0041(17) 0.0053(17) 0.0015(16)
O2 0.0390(15) 0.0207(13) 0.0248(14) -0.0011(11) 0.0063(12) 0.0003(11)
C22 0.071(3) 0.052(3) 0.025(2) -0.003(2) 0.002(2) 0.010(2)
C21 0.054(3) 0.038(3) 0.027(2) 0.005(2) 0.003(2) 0.0107(19)
C23 0.091(4) 0.047(3) 0.041(3) -0.023(3) 0.011(3) 0.013(2)
C24 0.085(4) 0.063(4) 0.058(3) 0.039(3) 0.002(3) 0.018(3)

loop_
_atom_type_symbol
_atom_type_description
_atom_type_scat_dispersion_real
_atom_type_scat_dispersion_imag
_atom_type_scat_source
C C 0.0033 0.0016 'International Tables Vol C Tables 4.2.6.8 and 6.1.1.4'
H H 0.0000 0.0000 'International Tables Vol C Tables 4.2.6.8 and 6.1.1.4'
N N 0.0061 0.0033 'International Tables Vol C Tables 4.2.6.8 and 6.1.1.4'
O O 0.0106 0.0060 'International Tables Vol C Tables 4.2.6.8 and 6.1.1.4'
S S 0.1246 0.1234 'International Tables Vol C Tables 4.2.6.8 and 6.1.1.4'

loop_
_geom_angle_atom_site_label_1
_geom_angle_atom_site_label_2
_geom_angle_atom_site_label_3
_geom_angle
C1 S1 C6 92.66(18)
N1 S2 N2 100.98(16)
C2 O1 C3 110.9(3)
C16 O3 H16 102(4)
C19 N3 C20 119.5(3)
C11 N2 S2 106.5(2)
C12 N1 S2 106.8(2)
C18 C13 C14 116.9(3)
C18 C13 C10 120.8(3)
C14 C13 C10 122.2(3)
N1 C12 C7 125.8(3)
N1 C12 C11 112.9(3)
C7 C12 C11 121.4(3)
C18 C17 C16 118.9(3)
C18 C17 C19 120.4(3)
C16 C17 C19 120.6(3)
C9 C10 C11 114.4(3)
C9 C10 C13 122.4(3)
C11 C10 C13 123.2(3)
C5 C6 C7 127.6(3)
C5 C6 S1 109.2(3)
C7 C6 S1 123.1(3)
N2 C11 C10 125.8(3)
N2 C11 C12 112.8(3)
C10 C11 C12 121.3(3)
O2 C4 C3 112.8(3)
O2 C4 H4A 109.0
C3 C4 H4A 109.0
O2 C4 H4B 109.0
C3 C4 H4B 109.0
H4A C4 H4B 107.8
C13 C18 C17 122.8(3)
C13 C18 H18 118.6
C17 C18 H18 118.6
C2 C1 S1 111.8(3)
C2 C1 H1 124.1
S1 C1 H1 124.1
O3 C16 C15 119.6(3)
O3 C16 C17 121.3(3)
C15 C16 C17 119.1(3)
C8 C7 C12 115.1(3)
C8 C7 C6 122.6(3)
C12 C7 C6 122.2(3)
O1 C3 C4 111.3(3)
O1 C3 H3A 109.4
C4 C3 H3A 109.4
O1 C3 H3B 109.4
C4 C3 H3B 109.4
H3A C3 H3B 108.0
C1 C2 O1 124.9(3)
C1 C2 C5 112.5(3)
O1 C2 C5 122.6(3)
C10 C9 C8 124.8(3)
C10 C9 H9 117.6
C8 C9 H9 117.6
C14 C15 C16 121.1(3)
C14 C15 H15 119.5
C16 C15 H15 119.5
N3 C20 C21 112.1(3)
N3 C20 H20A 109.2
C21 C20 H20A 109.2
N3 C20 H20B 109.2
C21 C20 H20B 109.2
H20A C20 H20B 107.9
C7 C8 C9 122.9(3)
C7 C8 H8 118.6
C9 C8 H8 118.6
O2 C5 C6 123.3(3)
O2 C5 C2 122.8(3)
C6 C5 C2 113.8(3)
C15 C14 C13 121.2(3)
C15 C14 H14 119.4
C13 C14 H14 119.4
N3 C19 C17 121.5(3)
N3 C19 H19 121(2)
C17 C19 H19 118(2)
C5 O2 C4 113.3(3)
C21 C22 H22A 109.5
C21 C22 H22B 109.5
H22A C22 H22B 109.5
C21 C22 H22C 109.5
H22A C22 H22C 109.5
H22B C22 H22C 109.5
C24 C21 C20 109.2(4)
C24 C21 C23 110.8(4)
C20 C21 C23 109.3(4)
C24 C21 C22 110.5(4)
C20 C21 C22 107.6(3)
C23 C21 C22 109.5(4)
C21 C23 H23A 109.5
C21 C23 H23B 109.5
H23A C23 H23B 109.5
C21 C23 H23C 109.5
H23A C23 H23C 109.5
H23B C23 H23C 109.5
C21 C24 H24A 109.5
C21 C24 H24B 109.5
H24A C24 H24B 109.5
C21 C24 H24C 109.5
H24A C24 H24C 109.5
H24B C24 H24C 109.5

loop_
_geom_bond_atom_site_label_1
_geom_bond_atom_site_label_2
_geom_bond_distance
S1 C1 1.710(4)
S1 C6 1.740(4)
S2 N1 1.606(3)
S2 N2 1.613(3)
O1 C2 1.367(4)
O1 C3 1.440(5)
O3 C16 1.356(4)
O3 H16 0.98(6)
N3 C19 1.276(5)
N3 C20 1.461(5)
N2 C11 1.346(5)
N1 C12 1.345(5)
C13 C18 1.389(5)
C13 C14 1.408(5)
C13 C10 1.468(5)
C12 C7 1.437(5)
C12 C11 1.439(5)
C17 C18 1.394(5)
C17 C16 1.401(5)
C17 C19 1.462(5)
C10 C9 1.368(5)
C10 C11 1.438(5)
C6 C5 1.372(5)
C6 C7 1.466(5)
C4 O2 1.439(4)
C4 C3 1.498(5)
C4 H4A 0.9700
C4 H4B 0.9700
C18 H18 0.9300
C1 C2 1.351(5)
C1 H1 0.9300
C16 C15 1.389(5)
C7 C8 1.376(5)
C3 H3A 0.9700
C3 H3B 0.9700
C2 C5 1.424(5)
C9 C8 1.408(5)
C9 H9 0.9300
C15 C14 1.380(5)
C15 H15 0.9300
C20 C21 1.525(5)
C20 H20A 0.9700
C20 H20B 0.9700
C8 H8 0.9300
C5 O2 1.362(4)
C14 H14 0.9300
C19 H19 0.98(4)
C22 C21 1.530(6)
C22 H22A 0.9600
C22 H22B 0.9600
C22 H22C 0.9600
C21 C24 1.519(6)
C21 C23 1.532(6)
C23 H23A 0.9600
C23 H23B 0.9600
C23 H23C 0.9600
C24 H24A 0.9600
C24 H24B 0.9600
C24 H24C 0.9600

loop_
_geom_hbond_atom_site_label_D
_geom_hbond_atom_site_label_H
_geom_hbond_atom_site_label_A
_geom_hbond_site_symmetry_A
_geom_hbond_distance_DH
_geom_hbond_distance_HA
_geom_hbond_distance_DA
_geom_hbond_angle_DHA
O3 H16 N3 . 0.98(6) 1.64(7) 2.569(4) 155(6)
C4 H4A O3 2_766 0.97 2.39 3.200(5) 140

loop_
_geom_torsion_atom_site_label_1
_geom_torsion_atom_site_label_2
_geom_torsion_atom_site_label_3
_geom_torsion_atom_site_label_4
_geom_torsion
N1 S2 N2 C11 -0.4(3)
N2 S2 N1 C12 0.2(3)
S2 N1 C12 C7 -179.5(3)
S2 N1 C12 C11 0.1(4)
C18 C13 C10 C9 33.4(5)
C14 C13 C10 C9 -144.0(4)
C18 C13 C10 C11 -147.7(3)
C14 C13 C10 C11 35.0(5)
C1 S1 C6 C5 1.0(3)
C1 S1 C6 C7 -175.1(3)
S2 N2 C11 C10 179.5(3)
S2 N2 C11 C12 0.5(4)
C9 C10 C11 N2 -176.4(3)
C13 C10 C11 N2 4.6(6)
C9 C10 C11 C12 2.5(5)
C13 C10 C11 C12 -176.5(3)
N1 C12 C11 N2 -0.4(4)
C7 C12 C11 N2 179.2(3)
N1 C12 C11 C10 -179.4(3)
C7 C12 C11 C10 0.2(5)
C14 C13 C18 C17 -0.3(5)
C10 C13 C18 C17 -177.8(3)
C16 C17 C18 C13 0.5(5)
C19 C17 C18 C13 -178.4(3)
C6 S1 C1 C2 -1.3(3)
C18 C17 C16 O3 -178.4(3)
C19 C17 C16 O3 0.5(5)
C18 C17 C16 C15 -0.9(5)
C19 C17 C16 C15 177.9(3)
N1 C12 C7 C8 176.7(3)
C11 C12 C7 C8 -2.8(5)
N1 C12 C7 C6 -5.3(5)
C11 C12 C7 C6 175.2(3)
C5 C6 C7 C8 -19.5(6)
S1 C6 C7 C8 155.9(3)
C5 C6 C7 C12 162.7(3)
S1 C6 C7 C12 -22.0(5)
C2 O1 C3 C4 49.4(4)
O2 C4 C3 O1 -59.5(4)
S1 C1 C2 O1 -178.6(3)
S1 C1 C2 C5 1.2(4)
C3 O1 C2 C1 157.4(4)
C3 O1 C2 C5 -22.4(5)
C11 C10 C9 C8 -2.5(5)
C13 C10 C9 C8 176.5(3)
O3 C16 C15 C14 178.8(3)
C17 C16 C15 C14 1.3(5)
C19 N3 C20 C21 133.7(4)
C12 C7 C8 C9 2.9(5)
C6 C7 C8 C9 -175.1(3)
C10 C9 C8 C7 -0.2(6)
C7 C6 C5 O2 -7.0(6)
S1 C6 C5 O2 177.2(3)
C7 C6 C5 C2 175.3(3)
S1 C6 C5 C2 -0.5(4)
C1 C2 C5 O2 -178.1(3)
O1 C2 C5 O2 1.7(6)
C1 C2 C5 C6 -0.4(5)
O1 C2 C5 C6 179.4(3)
C16 C15 C14 C13 -1.2(5)
C18 C13 C14 C15 0.7(5)
C10 C13 C14 C15 178.1(3)
C20 N3 C19 C17 -178.4(3)
C18 C17 C19 N3 -176.4(3)
C16 C17 C19 N3 4.7(5)
C6 C5 O2 C4 173.0(3)
C2 C5 O2 C4 -9.5(5)
C3 C4 O2 C5 37.3(4)
N3 C20 C21 C24 -60.4(5)
N3 C20 C21 C23 61.0(5)
N3 C20 C21 C22 179.7(3)
